data_8103364
loop_
_publ_author_name
'Xi-Man Zhang'
'Ping Li'
'Hai Wang'
'Hong-Yu Chen'

_publ_section_title
;
 Crystal structure of bis(tetrabutylammonium)
 bis(1,2,3-trioxocyclopent-4-ene-4,5-dithiolato-S,S')mercury(II) --- water
 (1:0.28), [N(C4H9)4]2[Hg(C5O3S2)2] &#x00B7; 0.28H2O
;
_journal_issue 2
_journal_name_full 'Zeitschrift f\"ur Kristallographie - New Crystal Structures'
_journal_page_first 230
_journal_volume 227
_journal_year 2012
_chemical_formula_moiety 'C10 Hg O6 S4, 2(C16 H36 N), 0.28(H2 O)'
_chemical_formula_sum 'C42 H72.56 Hg N2 O6.28 S4'
_chemical_formula_weight 1034.89
_space_group_IT_number 2
_symmetry_cell_setting triclinic
_symmetry_space_group_name_Hall '-P 1'
_symmetry_space_group_name_H-M 'P -1'
_atom_sites_solution_hydrogens geom
_atom_sites_solution_primary direct
_atom_sites_solution_secondary difmap
_audit_creation_method SHELXL-97
_cell_angle_alpha 74.973(5)
_cell_angle_beta 87.124(5)
_cell_angle_gamma 87.609(5)
_cell_formula_units_Z 2
_cell_length_a 9.787(5)
_cell_length_b 14.999(5)
_cell_length_c 17.342(5)
_cell_measurement_reflns_used 6273
_cell_measurement_temperature 293(2)
_cell_measurement_theta_max 17.48
_cell_measurement_theta_min 2.49
_cell_volume 2454.5(17)
_computing_cell_refinement
;
CrysAlis PRO (Oxford Diffraction, 2010)
;
_computing_data_collection
;
CrysAlis PRO (Oxford Diffraction, 2010)
;
_computing_data_reduction
;
CrysAlis RED (Oxford Diffraction, 2010)
;
_computing_molecular_graphics 'SHELXTL (Bruker, 1997)'
_computing_publication_material 'WINGX (Farrugia,1999)'
_computing_structure_refinement 'SHELXL-97 (Sheldrick, 2008)'
_computing_structure_solution 'SIR97 (Altomare,1999)'
_diffrn_ambient_temperature 293(2)
_diffrn_measured_fraction_theta_full 0.998
_diffrn_measured_fraction_theta_max 0.998
_diffrn_measurement_device_type 'Xcalibur, Eos, Gemini CCD'
_diffrn_measurement_method 'phi and omega scans'
_diffrn_radiation_monochromator graphite
_diffrn_radiation_source 'fine-focus sealed tube'
_diffrn_radiation_type MoK\a
_diffrn_radiation_wavelength 0.71069
_diffrn_reflns_av_R_equivalents 0.0357
_diffrn_reflns_av_sigmaI/netI 0.0571
_diffrn_reflns_limit_h_max 12
_diffrn_reflns_limit_h_min -12
_diffrn_reflns_limit_k_max 18
_diffrn_reflns_limit_k_min -18
_diffrn_reflns_limit_l_max 21
_diffrn_reflns_limit_l_min -21
_diffrn_reflns_number 30232
_diffrn_reflns_theta_full 26.37
_diffrn_reflns_theta_max 26.37
_diffrn_reflns_theta_min 3.21
_exptl_absorpt_coefficient_mu 3.349
_exptl_absorpt_correction_T_max 0.828
_exptl_absorpt_correction_T_min 0.776
_exptl_absorpt_correction_type multi-scan
_exptl_absorpt_process_details
;CrysAlis PRO (Oxford Diffraction, 2010)
Empirical absorption correction using spherical harmonics,
 implemented in SCALE3 ABSPACK scaling algorithm.
;
_exptl_crystal_colour red
_exptl_crystal_density_diffrn 1.400
_exptl_crystal_density_method 'not measured'
_exptl_crystal_description prism
_exptl_crystal_F_000 1066
_exptl_crystal_size_max 0.20
_exptl_crystal_size_mid 0.16
_exptl_crystal_size_min 0.14
_refine_diff_density_max 0.791
_refine_diff_density_min -0.467
_refine_diff_density_rms 0.059
_refine_ls_extinction_method none
_refine_ls_goodness_of_fit_ref 1.006
_refine_ls_hydrogen_treatment constr
_refine_ls_matrix_type full
_refine_ls_number_parameters 535
_refine_ls_number_reflns 10022
_refine_ls_number_restraints 91
_refine_ls_restrained_S_all 1.059
_refine_ls_R_factor_all 0.0779
_refine_ls_R_factor_gt 0.0361
_refine_ls_shift/su_max 0.002
_refine_ls_shift/su_mean 0.000
_refine_ls_structure_factor_coef Fsqd
_refine_ls_weighting_details 'calc w=1/[\s^2^(Fo^2^)+(0.0320P)^2^+0.0000P] where P=(Fo^2^+2Fc^2^)/3'
_refine_ls_weighting_scheme calc
_refine_ls_wR_factor_gt 0.0673
_refine_ls_wR_factor_ref 0.0725
_reflns_number_gt 5963
_reflns_number_total 10022
_reflns_threshold_expression >2sigma(I)
_cod_data_source_file 1267-3722.cff
_cod_data_source_block 100724b_xgm_12
_cod_depositor_comments
;
The following automatic conversions were performed:

data name '_iucr_refine_instruction_details' was replaced with
'_iucr_refine_instructions_details' as specified in the replacement
file 'data/replacement-values/replacement_tags.lst'.

Automatic conversion script
Id: cif_correct_tags 9268 2022-04-12 08:56:07Z antanas 
;
_cod_original_sg_symbol_Hall '-P 1 '
_cod_database_code 8103364

loop_
_symmetry_equiv_pos_as_xyz
'x, y, z'
'-x, -y, -z'

loop_
_atom_site_label
_atom_site_type_symbol
_atom_site_fract_x
_atom_site_fract_y
_atom_site_fract_z
_atom_site_U_iso_or_equiv
_atom_site_adp_type
_atom_site_occupancy
_atom_site_symmetry_multiplicity
_atom_site_calc_flag
_atom_site_refinement_flags
_atom_site_disorder_assembly
_atom_site_disorder_group
C1 C 0.5046(3) 0.0343(2) 0.7363(2) 0.0483(9) Uani 1 1 d . . .
C2 C 0.6120(4) 0.0669(2) 0.7718(2) 0.0501(9) Uani 1 1 d . . .
C3 C 0.7155(4) -0.0064(3) 0.7960(3) 0.0617(11) Uani 1 1 d . . .
C4 C 0.6682(4) -0.0889(3) 0.7735(3) 0.0637(11) Uani 1 1 d . . .
C5 C 0.5347(4) -0.0619(3) 0.7356(2) 0.0563(10) Uani 1 1 d . . .
C6 C 0.1818(4) 0.3978(3) 0.7692(3) 0.0619(8) Uani 1 1 d U . .
C7 C 0.2489(4) 0.4439(2) 0.6987(2) 0.0501(10) Uani 1 1 d . . .
C8 C 0.1936(4) 0.5390(3) 0.6712(3) 0.0642(11) Uani 1 1 d . . .
C9 C 0.0847(4) 0.5499(3) 0.7319(3) 0.0650(12) Uani 1 1 d . . .
C10 C 0.0799(4) 0.4610(3) 0.7943(3) 0.0704(12) Uani 1 1 d . . .
C11 C 0.3568(4) 0.3162(3) 0.3342(2) 0.0618(11) Uani 1 1 d . . .
H11A H 0.3649 0.2524 0.3315 0.074 Uiso 1 1 calc R . .
H11B H 0.2756 0.3432 0.3062 0.074 Uiso 1 1 calc R . .
C12 C 0.4784(4) 0.3657(3) 0.2901(3) 0.0687(12) Uani 1 1 d . . .
H12A H 0.5614 0.3348 0.3133 0.082 Uiso 1 1 calc R . .
H12B H 0.4762 0.4283 0.2960 0.082 Uiso 1 1 calc R . .
C13 C 0.4812(5) 0.3686(3) 0.2027(3) 0.0855(14) Uani 1 1 d . . .
H13A H 0.4879 0.3059 0.1971 0.103 Uiso 1 1 calc R . .
H13B H 0.3955 0.3961 0.1806 0.103 Uiso 1 1 calc R . .
C14 C 0.5967(5) 0.4219(3) 0.1552(3) 0.1007(16) Uani 1 1 d . . .
H14A H 0.5925 0.4209 0.1002 0.151 Uiso 1 1 calc R . .
H14B H 0.6822 0.3943 0.1757 0.151 Uiso 1 1 calc R . .
H14C H 0.5896 0.4846 0.1591 0.151 Uiso 1 1 calc R . .
C15 C 0.4593(4) 0.2789(2) 0.4680(2) 0.0552(10) Uani 1 1 d . . .
H15A H 0.5357 0.3174 0.4446 0.066 Uiso 1 1 calc R . .
H15B H 0.4425 0.2854 0.5219 0.066 Uiso 1 1 calc R . .
C16 C 0.5023(4) 0.1799(2) 0.4734(2) 0.0606(11) Uani 1 1 d . . .
H16A H 0.4318 0.1395 0.5027 0.073 Uiso 1 1 calc R . .
H16B H 0.5126 0.1706 0.4201 0.073 Uiso 1 1 calc R . .
C17 C 0.6351(4) 0.1554(3) 0.5149(3) 0.0741(12) Uani 1 1 d . . .
H17A H 0.6265 0.1696 0.5664 0.089 Uiso 1 1 calc R . .
H17B H 0.7067 0.1929 0.4834 0.089 Uiso 1 1 calc R . .
C18 C 0.6762(5) 0.0536(3) 0.5271(3) 0.1001(16) Uani 1 1 d . . .
H18A H 0.7610 0.0410 0.5539 0.150 Uiso 1 1 calc R . .
H18B H 0.6871 0.0396 0.4761 0.150 Uiso 1 1 calc R . .
H18C H 0.6063 0.0162 0.5589 0.150 Uiso 1 1 calc R . .
C19 C 0.2105(4) 0.2596(3) 0.4528(3) 0.0598(11) Uani 1 1 d . . .
H19A H 0.1350 0.2846 0.4187 0.072 Uiso 1 1 calc R . .
H19B H 0.2302 0.1973 0.4480 0.072 Uiso 1 1 calc R . .
C20 C 0.1635(4) 0.2539(3) 0.5379(3) 0.0693(12) Uani 1 1 d . . .
H20A H 0.2381 0.2299 0.5730 0.083 Uiso 1 1 calc R . .
H20B H 0.1384 0.3153 0.5433 0.083 Uiso 1 1 calc R . .
C21 C 0.0435(5) 0.1928(4) 0.5625(3) 0.0948(15) Uani 1 1 d . . .
H21A H 0.0675 0.1330 0.5532 0.114 Uiso 1 1 calc R . .
H21B H -0.0321 0.2192 0.5290 0.114 Uiso 1 1 calc R . .
C22 C -0.0036(5) 0.1792(4) 0.6495(3) 0.1075(17) Uani 1 1 d . . .
H22A H -0.0803 0.1394 0.6612 0.161 Uiso 1 1 calc R . .
H22B H -0.0300 0.2379 0.6590 0.161 Uiso 1 1 calc R . .
H22C H 0.0699 0.1517 0.6832 0.161 Uiso 1 1 calc R . .
C23 C 0.3114(4) 0.4153(2) 0.4288(2) 0.0616(11) Uani 1 1 d D . .
H23A H 0.3006 0.4129 0.4852 0.074 Uiso 1 1 calc R A 1
H23B H 0.3931 0.4495 0.4082 0.074 Uiso 1 1 calc R A 1
C24 C 0.1903(4) 0.4684(3) 0.3871(3) 0.0855(15) Uani 0.682(12) 1 d PD B 1
H24A H 0.1136 0.4278 0.3936 0.103 Uiso 0.682(12) 1 calc PR B 1
H24B H 0.2130 0.4904 0.3304 0.103 Uiso 0.682(12) 1 calc PR B 1
C25 C 0.1485(6) 0.5531(4) 0.4223(6) 0.086(3) Uani 0.682(12) 1 d PDU B 1
H25A H 0.0678 0.5845 0.3964 0.103 Uiso 0.682(12) 1 calc PR B 1
H25B H 0.1258 0.5310 0.4790 0.103 Uiso 0.682(12) 1 calc PR B 1
C26 C 0.2618(8) 0.6191(5) 0.4099(6) 0.090(3) Uani 0.682(12) 1 d PDU B 1
H26A H 0.2336 0.6704 0.4311 0.135 Uiso 0.682(12) 1 calc PR B 1
H26B H 0.2842 0.6410 0.3538 0.135 Uiso 0.682(12) 1 calc PR B 1
H26C H 0.3408 0.5886 0.4369 0.135 Uiso 0.682(12) 1 calc PR B 1
C24' C 0.1903(4) 0.4684(3) 0.3871(3) 0.0855(15) Uani 0.318(12) 1 d PD B 2
H24C H 0.1083 0.4529 0.4209 0.103 Uiso 0.318(12) 1 calc PR B 2
H24D H 0.1781 0.4507 0.3379 0.103 Uiso 0.318(12) 1 calc PR B 2
C25' C 0.2106(19) 0.5748(6) 0.3674(10) 0.111(8) Uani 0.318(12) 1 d PDU B 2
H25C H 0.2989 0.5901 0.3403 0.133 Uiso 0.318(12) 1 calc PR B 2
H25D H 0.1398 0.6076 0.3329 0.133 Uiso 0.318(12) 1 calc PR B 2
C26' C 0.203(3) 0.6027(14) 0.4470(14) 0.158(12) Uani 0.318(12) 1 d PDU B 2
H26D H 0.2232 0.6668 0.4372 0.237 Uiso 0.318(12) 1 calc PR B 2
H26E H 0.2676 0.5659 0.4825 0.237 Uiso 0.318(12) 1 calc PR B 2
H26F H 0.1121 0.5928 0.4709 0.237 Uiso 0.318(12) 1 calc PR B 2
C27 C 0.8326(4) 0.1893(3) 1.1686(3) 0.0709(12) Uani 1 1 d . D .
H27A H 0.8313 0.2515 1.1753 0.085 Uiso 1 1 calc R . .
H27B H 0.7401 0.1671 1.1797 0.085 Uiso 1 1 calc R . .
C28 C 0.9219(5) 0.1304(3) 1.2293(3) 0.0858(14) Uani 1 1 d . . .
H28A H 1.0162 0.1475 1.2157 0.103 Uiso 1 1 calc R . .
H28B H 0.9145 0.0664 1.2281 0.103 Uiso 1 1 calc R . .
C29 C 0.8853(5) 0.1389(4) 1.3123(3) 0.0912(15) Uani 1 1 d . . .
H29A H 0.8825 0.2037 1.3121 0.109 Uiso 1 1 calc R . .
H29B H 0.7946 0.1152 1.3282 0.109 Uiso 1 1 calc R . .
C30 C 0.9847(6) 0.0877(4) 1.3720(3) 0.123(2) Uani 1 1 d . . .
H30A H 0.9592 0.0972 1.4236 0.185 Uiso 1 1 calc R . .
H30B H 1.0750 0.1102 1.3561 0.185 Uiso 1 1 calc R . .
H30C H 0.9839 0.0230 1.3748 0.185 Uiso 1 1 calc R . .
C31 C 0.8717(4) 0.1012(3) 1.0637(3) 0.0726(12) Uani 1 1 d D D .
H31A H 0.9340 0.0605 1.0994 0.087 Uiso 1 1 calc R . .
H31B H 0.9096 0.1083 1.0097 0.087 Uiso 1 1 calc R . .
C32 C 0.7365(5) 0.0529(3) 1.0703(3) 0.1011(16) Uani 1 1 d DU . .
H32A H 0.6712 0.0915 1.0351 0.121 Uiso 1 1 calc R . .
H32B H 0.6985 0.0403 1.1247 0.121 Uiso 1 1 calc R . .
C33 C 0.7668(5) -0.0391(3) 1.0458(4) 0.128(2) Uani 1 1 d DU . .
H33A H 0.8320 -0.0269 1.0006 0.153 Uiso 1 1 calc R . .
H33B H 0.8106 -0.0825 1.0897 0.153 Uiso 1 1 calc R . .
C34 C 0.6479(6) -0.0838(4) 1.0244(5) 0.167(3) Uani 1 1 d DU . .
H34A H 0.6779 -0.1396 1.0106 0.251 Uiso 1 1 calc R . .
H34B H 0.6052 -0.0427 0.9795 0.251 Uiso 1 1 calc R . .
H34C H 0.5833 -0.0981 1.0690 0.251 Uiso 1 1 calc R . .
C35 C 1.0138(4) 0.2287(3) 1.0600(3) 0.0671(11) Uani 1 1 d . D .
H35A H 1.0764 0.1858 1.0938 0.080 Uiso 1 1 calc R . .
H35B H 1.0362 0.2268 1.0053 0.080 Uiso 1 1 calc R . .
C36 C 1.0404(4) 0.3226(3) 1.0668(3) 0.0848(13) Uani 1 1 d U . .
H36A H 1.0205 0.3263 1.1213 0.102 Uiso 1 1 calc R . .
H36B H 0.9816 0.3674 1.0319 0.102 Uiso 1 1 calc R . .
C37 C 1.1939(5) 0.3449(3) 1.0429(3) 0.0997(15) Uani 1 1 d U . .
H37A H 1.2511 0.3066 1.0835 0.120 Uiso 1 1 calc R . .
H37B H 1.2174 0.3291 0.9930 0.120 Uiso 1 1 calc R . .
C38 C 1.2231(6) 0.4406(4) 1.0339(4) 0.131(2) Uani 1 1 d U . .
H38A H 1.3181 0.4505 1.0188 0.196 Uiso 1 1 calc R . .
H38B H 1.2029 0.4562 1.0837 0.196 Uiso 1 1 calc R . .
H38C H 1.1677 0.4788 0.9933 0.196 Uiso 1 1 calc R . .
C39 C 0.7645(4) 0.2592(3) 1.0337(3) 0.0680(12) Uani 1 1 d . D .
H39A H 0.6751 0.2338 1.0504 0.082 Uiso 1 1 calc R . .
H39B H 0.7663 0.3177 1.0476 0.082 Uiso 1 1 calc R . .
C40 C 0.7794(5) 0.2779(3) 0.9448(3) 0.0820(14) Uani 1 1 d . . .
H40A H 0.7787 0.2201 0.9295 0.098 Uiso 1 1 calc R C 5
H40B H 0.8663 0.3065 0.9264 0.098 Uiso 1 1 calc R C 5
C41 C 0.6631(7) 0.3416(3) 0.9053(4) 0.1099(19) Uani 0.562(10) 1 d PDU D 5
H41A H 0.5804 0.3062 0.9130 0.132 Uiso 0.562(10) 1 calc PR D 5
H41B H 0.6477 0.3899 0.9328 0.132 Uiso 0.562(10) 1 calc PR D 5
C42 C 0.6836(10) 0.3855(6) 0.8190(5) 0.107(4) Uani 0.562(10) 1 d PDU D 5
H42A H 0.6052 0.4241 0.8002 0.160 Uiso 0.562(10) 1 calc PR D 5
H42B H 0.6954 0.3386 0.7904 0.160 Uiso 0.562(10) 1 calc PR D 5
H42C H 0.7636 0.4223 0.8103 0.160 Uiso 0.562(10) 1 calc PR D 5
C41' C 0.6631(7) 0.3416(3) 0.9053(4) 0.1099(19) Uani 0.438(10) 1 d PDU D 6
H41C H 0.6763 0.4021 0.9134 0.132 Uiso 0.438(10) 1 calc PR D 6
H41D H 0.6730 0.3477 0.8482 0.132 Uiso 0.438(10) 1 calc PR D 6
C42' C 0.5217(11) 0.3166(9) 0.9304(8) 0.131(6) Uani 0.438(10) 1 d PDU D 6
H42D H 0.4603 0.3639 0.9017 0.196 Uiso 0.438(10) 1 calc PR D 6
H42E H 0.5085 0.3107 0.9867 0.196 Uiso 0.438(10) 1 calc PR D 6
H42F H 0.5035 0.2590 0.9192 0.196 Uiso 0.438(10) 1 calc PR D 6
Hg1 Hg 0.396900(17) 0.241024(11) 0.737509(11) 0.07290(9) Uani 1 1 d U . .
N1 N 0.3345(3) 0.31676(19) 0.42070(18) 0.0512(8) Uani 1 1 d . B .
N2 N 0.8710(3) 0.1942(2) 1.08143(19) 0.0575(8) Uani 1 1 d . . .
O1 O 0.8216(3) -0.0021(2) 0.8288(2) 0.0926(10) Uani 1 1 d . . .
O2 O 0.7260(3) -0.1635(2) 0.7842(2) 0.1059(12) Uani 1 1 d U . .
O3 O 0.4648(3) -0.11291(19) 0.7104(2) 0.0841(9) Uani 1 1 d . . .
O4 O 0.2301(4) 0.5982(2) 0.6122(2) 0.1037(11) Uani 1 1 d . . .
O5 O 0.0139(3) 0.6189(2) 0.7303(2) 0.1048(11) Uani 1 1 d . . .
O6 O 0.0063(4) 0.4453(2) 0.8542(3) 0.1182(13) Uani 1 1 d . . .
S1 S 0.35951(11) 0.09054(7) 0.69936(7) 0.0703(3) Uani 1 1 d U . .
S2 S 0.62712(11) 0.17281(7) 0.78597(8) 0.0757(3) Uani 1 1 d U . .
S3 S 0.20530(12) 0.28856(7) 0.82410(7) 0.0787(3) Uani 1 1 d U . .
S4 S 0.37936(11) 0.40331(7) 0.64762(6) 0.0643(3) Uani 1 1 d U . .
O7 O 1.0310(11) -0.1243(8) 1.1267(7) 0.100(6) Uani 0.284(8) 1 d P E 7
H1O7 H 1.0725 -0.1160 1.1661 0.150 Uiso 0.284(8) 1 d PR E 7
H2O7 H 0.9927 -0.1761 1.1420 0.150 Uiso 0.284(8) 1 d PR E 7

loop_
_atom_site_aniso_label
_atom_site_aniso_U_11
_atom_site_aniso_U_22
_atom_site_aniso_U_33
_atom_site_aniso_U_23
_atom_site_aniso_U_13
_atom_site_aniso_U_12
C1 0.048(2) 0.049(2) 0.047(2) -0.0131(19) 0.0043(18) -0.0018(17)
C2 0.047(2) 0.054(2) 0.049(3) -0.016(2) 0.0025(19) 0.0028(18)
C3 0.048(3) 0.064(3) 0.072(3) -0.016(2) -0.006(2) 0.007(2)
C4 0.053(3) 0.047(2) 0.087(3) -0.012(2) 0.000(2) 0.004(2)
C5 0.058(3) 0.048(2) 0.065(3) -0.018(2) 0.004(2) -0.005(2)
C6 0.0797(18) 0.0480(15) 0.0575(18) -0.0149(15) 0.0082(16) 0.0016(15)
C7 0.058(2) 0.047(2) 0.049(3) -0.018(2) -0.010(2) -0.0024(18)
C8 0.072(3) 0.053(3) 0.071(3) -0.017(3) -0.017(3) -0.006(2)
C9 0.062(3) 0.057(3) 0.084(4) -0.032(3) -0.017(2) 0.010(2)
C10 0.073(3) 0.062(3) 0.080(4) -0.027(3) 0.008(3) -0.002(2)
C11 0.088(3) 0.049(2) 0.051(3) -0.014(2) -0.013(2) -0.004(2)
C12 0.088(3) 0.063(3) 0.057(3) -0.017(2) -0.006(2) -0.006(2)
C13 0.118(4) 0.075(3) 0.064(4) -0.016(3) -0.001(3) -0.015(3)
C14 0.135(4) 0.093(4) 0.072(4) -0.020(3) 0.015(3) -0.004(3)
C15 0.059(2) 0.052(2) 0.057(3) -0.017(2) -0.009(2) -0.0022(18)
C16 0.069(3) 0.051(2) 0.062(3) -0.016(2) -0.008(2) 0.0044(19)
C17 0.065(3) 0.067(3) 0.083(3) -0.009(2) -0.006(2) 0.004(2)
C18 0.090(4) 0.080(3) 0.117(5) -0.005(3) -0.010(3) 0.022(3)
C19 0.054(2) 0.053(2) 0.074(3) -0.016(2) -0.014(2) -0.005(2)
C20 0.061(3) 0.066(3) 0.078(4) -0.013(2) -0.004(2) 0.001(2)
C21 0.078(3) 0.103(4) 0.103(5) -0.025(3) 0.007(3) -0.020(3)
C22 0.083(3) 0.122(4) 0.105(5) -0.010(4) 0.013(3) -0.002(3)
C23 0.074(3) 0.044(2) 0.071(3) -0.022(2) -0.013(2) -0.0014(19)
C24 0.092(3) 0.056(3) 0.113(4) -0.027(3) -0.036(3) 0.012(2)
C25 0.073(5) 0.056(4) 0.128(8) -0.023(5) -0.001(5) 0.001(3)
C26 0.081(5) 0.066(5) 0.124(9) -0.030(5) 0.022(5) -0.001(3)
C24' 0.092(3) 0.056(3) 0.113(4) -0.027(3) -0.036(3) 0.012(2)
C25' 0.102(13) 0.084(12) 0.163(16) -0.056(11) -0.032(11) -0.003(10)
C26' 0.156(19) 0.158(18) 0.170(19) -0.061(14) -0.017(15) 0.018(15)
C27 0.060(3) 0.086(3) 0.062(3) -0.012(3) -0.001(2) 0.009(2)
C28 0.083(3) 0.099(4) 0.070(4) -0.011(3) -0.007(3) 0.010(3)
C29 0.095(4) 0.119(4) 0.057(3) -0.018(3) -0.006(3) -0.006(3)
C30 0.134(5) 0.157(5) 0.077(4) -0.022(4) -0.030(4) 0.000(4)
C31 0.083(3) 0.063(3) 0.068(3) -0.009(2) -0.015(2) 0.011(2)
C32 0.101(3) 0.081(3) 0.112(4) -0.005(3) -0.024(3) -0.002(3)
C33 0.125(4) 0.080(3) 0.166(4) -0.007(3) -0.026(3) 0.004(3)
C34 0.166(6) 0.149(6) 0.201(8) -0.068(6) -0.060(6) 0.025(5)
C35 0.059(3) 0.076(3) 0.063(3) -0.013(2) -0.001(2) -0.001(2)
C36 0.083(3) 0.081(3) 0.088(4) -0.016(3) -0.011(3) -0.001(2)
C37 0.100(3) 0.095(3) 0.105(4) -0.024(3) -0.012(3) -0.014(3)
C38 0.129(5) 0.098(4) 0.159(6) -0.020(4) -0.006(4) -0.020(3)
C39 0.063(3) 0.067(3) 0.074(3) -0.016(2) -0.016(2) 0.012(2)
C40 0.090(3) 0.069(3) 0.080(4) -0.004(3) -0.025(3) -0.002(2)
C41 0.159(6) 0.067(3) 0.106(5) -0.021(3) -0.057(4) 0.019(3)
C42 0.156(9) 0.068(6) 0.097(9) -0.010(5) -0.059(7) 0.000(5)
C41' 0.159(6) 0.067(3) 0.106(5) -0.021(3) -0.057(4) 0.019(3)
C42' 0.099(10) 0.141(11) 0.169(13) -0.067(9) -0.063(9) 0.050(8)
Hg1 0.08150(14) 0.05754(11) 0.08314(15) -0.02693(9) -0.00704(9) 0.01863(8)
N1 0.059(2) 0.0455(17) 0.053(2) -0.0163(16) -0.0127(16) -0.0036(15)
N2 0.060(2) 0.060(2) 0.051(2) -0.0123(17) -0.0047(17) 0.0044(16)
O1 0.064(2) 0.084(2) 0.137(3) -0.039(2) -0.035(2) 0.0176(16)
O2 0.084(2) 0.0533(18) 0.178(4) -0.024(2) -0.029(2) 0.0170(16)
O3 0.077(2) 0.0613(18) 0.127(3) -0.0446(19) -0.0199(19) 0.0013(15)
O4 0.132(3) 0.067(2) 0.094(3) 0.010(2) 0.005(2) 0.0054(19)
O5 0.106(3) 0.074(2) 0.138(3) -0.037(2) -0.018(2) 0.0321(19)
O6 0.115(3) 0.102(3) 0.125(3) -0.024(2) 0.056(3) 0.022(2)
S1 0.0668(7) 0.0610(6) 0.0909(9) -0.0317(6) -0.0274(6) 0.0145(5)
S2 0.0681(7) 0.0626(7) 0.1092(10) -0.0434(7) -0.0207(6) 0.0063(5)
S3 0.1008(8) 0.0548(6) 0.0695(8) -0.0028(6) 0.0215(6) 0.0114(6)
S4 0.0755(7) 0.0611(6) 0.0565(7) -0.0184(5) 0.0115(5) -0.0004(5)
O7 0.101(9) 0.111(10) 0.090(10) -0.026(8) -0.008(7) -0.020(7)

loop_
_atom_type_symbol
_atom_type_description
_atom_type_scat_dispersion_real
_atom_type_scat_dispersion_imag
_atom_type_scat_source
C C 0.0033 0.0016 'International Tables Vol C Tables 4.2.6.8 and 6.1.1.4'
H H 0.0000 0.0000 'International Tables Vol C Tables 4.2.6.8 and 6.1.1.4'
N N 0.0061 0.0033 'International Tables Vol C Tables 4.2.6.8 and 6.1.1.4'
O O 0.0106 0.0060 'International Tables Vol C Tables 4.2.6.8 and 6.1.1.4'
S S 0.1246 0.1234 'International Tables Vol C Tables 4.2.6.8 and 6.1.1.4'
Hg Hg -2.3894 9.2266 'International Tables Vol C Tables 4.2.6.8 and 6.1.1.4'

loop_
_geom_angle_atom_site_label_1
_geom_angle_atom_site_label_2
_geom_angle_atom_site_label_3
_geom_angle
C2 C1 C5 109.4(3)
C2 C1 S1 128.7(3)
C5 C1 S1 121.9(3)
C1 C2 C3 109.6(3)
C1 C2 S2 128.0(3)
C3 C2 S2 122.4(3)
O1 C3 C2 127.0(4)
O1 C3 C4 125.7(3)
C2 C3 C4 107.2(3)
O2 C4 C5 126.4(4)
O2 C4 C3 127.0(4)
C5 C4 C3 106.6(3)
O3 C5 C1 127.9(4)
O3 C5 C4 124.9(3)
C1 C5 C4 107.2(3)
C7 C6 C10 109.4(3)
C7 C6 S3 129.3(3)
C10 C6 S3 121.3(3)
C6 C7 C8 110.5(3)
C6 C7 S4 127.9(3)
C8 C7 S4 121.5(3)
O4 C8 C7 127.6(4)
O4 C8 C9 126.3(4)
C7 C8 C9 106.1(4)
O5 C9 C10 126.7(4)
O5 C9 C8 126.3(4)
C10 C9 C8 107.1(4)
O6 C10 C6 127.6(4)
O6 C10 C9 125.6(4)
C6 C10 C9 106.8(4)
C12 C11 N1 116.9(3)
C12 C11 H11A 108.1
N1 C11 H11A 108.1
C12 C11 H11B 108.1
N1 C11 H11B 108.1
H11A C11 H11B 107.3
C11 C12 C13 111.8(4)
C11 C12 H12A 109.3
C13 C12 H12A 109.3
C11 C12 H12B 109.3
C13 C12 H12B 109.3
H12A C12 H12B 107.9
C14 C13 C12 113.8(4)
C14 C13 H13A 108.8
C12 C13 H13A 108.8
C14 C13 H13B 108.8
C12 C13 H13B 108.8
H13A C13 H13B 107.7
C13 C14 H14A 109.5
C13 C14 H14B 109.5
H14A C14 H14B 109.5
C13 C14 H14C 109.5
H14A C14 H14C 109.5
H14B C14 H14C 109.5
C16 C15 N1 117.2(3)
C16 C15 H15A 108.0
N1 C15 H15A 108.0
C16 C15 H15B 108.0
N1 C15 H15B 108.0
H15A C15 H15B 107.2
C17 C16 C15 110.9(3)
C17 C16 H16A 109.5
C15 C16 H16A 109.5
C17 C16 H16B 109.5
C15 C16 H16B 109.5
H16A C16 H16B 108.0
C16 C17 C18 112.3(3)
C16 C17 H17A 109.1
C18 C17 H17A 109.1
C16 C17 H17B 109.1
C18 C17 H17B 109.1
H17A C17 H17B 107.9
C17 C18 H18A 109.5
C17 C18 H18B 109.5
H18A C18 H18B 109.5
C17 C18 H18C 109.5
H18A C18 H18C 109.5
H18B C18 H18C 109.5
C20 C19 N1 116.9(3)
C20 C19 H19A 108.1
N1 C19 H19A 108.1
C20 C19 H19B 108.1
N1 C19 H19B 108.1
H19A C19 H19B 107.3
C21 C20 C19 111.1(4)
C21 C20 H20A 109.4
C19 C20 H20A 109.4
C21 C20 H20B 109.4
C19 C20 H20B 109.4
H20A C20 H20B 108.0
C20 C21 C22 113.9(4)
C20 C21 H21A 108.8
C22 C21 H21A 108.8
C20 C21 H21B 108.8
C22 C21 H21B 108.8
H21A C21 H21B 107.7
C21 C22 H22A 109.5
C21 C22 H22B 109.5
H22A C22 H22B 109.5
C21 C22 H22C 109.5
H22A C22 H22C 109.5
H22B C22 H22C 109.5
C24 C23 N1 116.1(3)
C24 C23 H23A 108.3
N1 C23 H23A 108.3
C24 C23 H23B 108.3
N1 C23 H23B 108.3
H23A C23 H23B 107.4
C23 C24 C25 110.8(4)
C23 C24 H24A 109.5
C25 C24 H24A 109.5
C23 C24 H24B 109.5
C25 C24 H24B 109.5
H24A C24 H24B 108.1
C26 C25 C24 111.0(5)
C26 C25 H25A 109.4
C24 C25 H25A 109.4
C26 C25 H25B 109.4
C24 C25 H25B 109.4
H25A C25 H25B 108.0
C25 C26 H26A 109.5
C25 C26 H26B 109.5
H26A C26 H26B 109.5
C25 C26 H26C 109.5
H26A C26 H26C 109.5
H26B C26 H26C 109.5
C26' C25' H25C 110.2
C26' C25' H25D 110.2
H25C C25' H25D 108.5
C25' C26' H26D 109.5
C25' C26' H26E 109.5
H26D C26' H26E 109.5
C25' C26' H26F 109.5
H26D C26' H26F 109.5
H26E C26' H26F 109.5
C28 C27 N2 116.8(3)
C28 C27 H27A 108.1
N2 C27 H27A 108.1
C28 C27 H27B 108.1
N2 C27 H27B 108.1
H27A C27 H27B 107.3
C27 C28 C29 112.6(4)
C27 C28 H28A 109.1
C29 C28 H28A 109.1
C27 C28 H28B 109.1
C29 C28 H28B 109.1
H28A C28 H28B 107.8
C30 C29 C28 112.5(4)
C30 C29 H29A 109.1
C28 C29 H29A 109.1
C30 C29 H29B 109.1
C28 C29 H29B 109.1
H29A C29 H29B 107.8
C29 C30 H30A 109.5
C29 C30 H30B 109.5
H30A C30 H30B 109.5
C29 C30 H30C 109.5
H30A C30 H30C 109.5
H30B C30 H30C 109.5
N2 C31 C32 118.2(3)
N2 C31 H31A 107.8
C32 C31 H31A 107.8
N2 C31 H31B 107.8
C32 C31 H31B 107.8
H31A C31 H31B 107.1
C31 C32 C33 107.0(4)
C31 C32 H32A 110.3
C33 C32 H32A 110.3
C31 C32 H32B 110.3
C33 C32 H32B 110.3
H32A C32 H32B 108.6
C34 C33 C32 116.4(4)
C34 C33 H33A 108.2
C32 C33 H33A 108.2
C34 C33 H33B 108.2
C32 C33 H33B 108.2
H33A C33 H33B 107.3
C33 C34 H34A 109.5
C33 C34 H34B 109.5
H34A C34 H34B 109.5
C33 C34 H34C 109.5
H34A C34 H34C 109.5
H34B C34 H34C 109.5
C36 C35 N2 117.2(3)
C36 C35 H35A 108.0
N2 C35 H35A 108.0
C36 C35 H35B 108.0
N2 C35 H35B 108.0
H35A C35 H35B 107.2
C35 C36 C37 109.3(4)
C35 C36 H36A 109.8
C37 C36 H36A 109.8
C35 C36 H36B 109.8
C37 C36 H36B 109.8
H36A C36 H36B 108.3
C38 C37 C36 113.0(4)
C38 C37 H37A 109.0
C36 C37 H37A 109.0
C38 C37 H37B 109.0
C36 C37 H37B 109.0
H37A C37 H37B 107.8
C37 C38 H38A 109.5
C37 C38 H38B 109.5
H38A C38 H38B 109.5
C37 C38 H38C 109.5
H38A C38 H38C 109.5
H38B C38 H38C 109.5
C40 C39 N2 116.6(3)
C40 C39 H39A 108.1
N2 C39 H39A 108.1
C40 C39 H39B 108.1
N2 C39 H39B 108.1
H39A C39 H39B 107.3
C39 C40 C41 110.6(4)
C39 C40 H40A 109.5
C41 C40 H40A 109.5
C39 C40 H40B 109.5
C41 C40 H40B 109.5
H40A C40 H40B 108.1
C42 C41 C40 116.2(6)
C42 C41 H41A 108.2
C40 C41 H41A 108.2
C42 C41 H41B 108.2
C40 C41 H41B 108.2
H41A C41 H41B 107.4
C41 C42 H42A 109.5
C41 C42 H42B 109.5
H42A C42 H42B 109.5
C41 C42 H42C 109.5
H42A C42 H42C 109.5
H42B C42 H42C 109.5
H42D C42' H42E 109.5
H42D C42' H42F 109.5
H42E C42' H42F 109.5
S2 Hg1 S4 119.93(4)
S2 Hg1 S3 125.23(5)
S4 Hg1 S3 87.19(4)
S2 Hg1 S1 87.11(3)
S4 Hg1 S1 126.97(4)
S3 Hg1 S1 114.76(4)
C11 N1 C15 111.3(3)
C11 N1 C19 107.1(3)
C15 N1 C19 111.4(3)
C11 N1 C23 110.8(3)
C15 N1 C23 105.7(2)
C19 N1 C23 110.6(3)
C31 N2 C35 105.6(3)
C31 N2 C39 110.8(3)
C35 N2 C39 111.9(3)
C31 N2 C27 112.5(3)
C35 N2 C27 110.8(3)
C39 N2 C27 105.3(3)
C1 S1 Hg1 97.35(12)
C2 S2 Hg1 98.47(13)
C6 S3 Hg1 97.67(15)
C7 S4 Hg1 97.90(13)
H1O7 O7 H2O7 107.7

loop_
_geom_bond_atom_site_label_1
_geom_bond_atom_site_label_2
_geom_bond_distance
_geom_bond_publ_flag
C1 C2 1.409(5) y
C1 C5 1.463(5) y
C1 S1 1.688(4) y
C2 C3 1.457(5) y
C2 S2 1.683(4) y
C3 O1 1.221(4) y
C3 C4 1.488(5) y
C4 O2 1.208(4) y
C4 C5 1.484(5) y
C5 O3 1.221(4) y
C6 C7 1.387(5) y
C6 C10 1.474(5) y
C6 S3 1.681(4) y
C7 C8 1.471(5) y
C7 S4 1.698(4) y
C8 O4 1.218(5) y
C8 C9 1.494(6) y
C9 O5 1.216(4) y
C9 C10 1.484(6) y
C10 O6 1.212(5) y
C11 C12 1.498(5) ?
C11 N1 1.507(5) ?
C11 H11A 0.9700 ?
C11 H11B 0.9700 ?
C12 C13 1.504(6) ?
C12 H12A 0.9700 ?
C12 H12B 0.9700 ?
C13 C14 1.495(6) ?
C13 H13A 0.9700 ?
C13 H13B 0.9700 ?
C14 H14A 0.9600 ?
C14 H14B 0.9600 ?
C14 H14C 0.9600 ?
C15 C16 1.507(5) ?
C15 N1 1.512(4) ?
C15 H15A 0.9700 ?
C15 H15B 0.9700 ?
C16 C17 1.503(5) ?
C16 H16A 0.9700 ?
C16 H16B 0.9700 ?
C17 C18 1.525(5) ?
C17 H17A 0.9700 ?
C17 H17B 0.9700 ?
C18 H18A 0.9600 ?
C18 H18B 0.9600 ?
C18 H18C 0.9600 ?
C19 C20 1.506(5) ?
C19 N1 1.513(5) ?
C19 H19A 0.9700 ?
C19 H19B 0.9700 ?
C20 C21 1.496(6) ?
C20 H20A 0.9700 ?
C20 H20B 0.9700 ?
C21 C22 1.519(7) ?
C21 H21A 0.9700 ?
C21 H21B 0.9700 ?
C22 H22A 0.9600 ?
C22 H22B 0.9600 ?
C22 H22C 0.9600 ?
C23 C24 1.507(5) ?
C23 N1 1.527(4) ?
C23 H23A 0.9700 ?
C23 H23B 0.9700 ?
C24 C25 1.578(6) ?
C24 H24A 0.9700 ?
C24 H24B 0.9700 ?
C25 C26 1.489(8) ?
C25 H25A 0.9700 ?
C25 H25B 0.9700 ?
C26 H26A 0.9600 ?
C26 H26B 0.9600 ?
C26 H26C 0.9600 ?
C25' C26' 1.539(10) ?
C25' H25C 0.9700 ?
C25' H25D 0.9700 ?
C26' H26D 0.9600 ?
C26' H26E 0.9600 ?
C26' H26F 0.9600 ?
C27 C28 1.482(6) ?
C27 N2 1.522(5) ?
C27 H27A 0.9700 ?
C27 H27B 0.9700 ?
C28 C29 1.503(6) ?
C28 H28A 0.9700 ?
C28 H28B 0.9700 ?
C29 C30 1.496(6) ?
C29 H29A 0.9700 ?
C29 H29B 0.9700 ?
C30 H30A 0.9600 ?
C30 H30B 0.9600 ?
C30 H30C 0.9600 ?
C31 N2 1.504(5) ?
C31 C32 1.521(5) ?
C31 H31A 0.9700 ?
C31 H31B 0.9700 ?
C32 C33 1.558(6) ?
C32 H32A 0.9700 ?
C32 H32B 0.9700 ?
C33 C34 1.476(4) ?
C33 H33A 0.9700 ?
C33 H33B 0.9700 ?
C34 H34A 0.9600 ?
C34 H34B 0.9600 ?
C34 H34C 0.9600 ?
C35 C36 1.478(6) ?
C35 N2 1.506(5) ?
C35 H35A 0.9700 ?
C35 H35B 0.9700 ?
C36 C37 1.565(6) ?
C36 H36A 0.9700 ?
C36 H36B 0.9700 ?
C37 C38 1.443(6) ?
C37 H37A 0.9700 ?
C37 H37B 0.9700 ?
C38 H38A 0.9600 ?
C38 H38B 0.9600 ?
C38 H38C 0.9600 ?
C39 C40 1.494(6) ?
C39 N2 1.518(4) ?
C39 H39A 0.9700 ?
C39 H39B 0.9700 ?
C40 C41 1.525(6) ?
C40 H40A 0.9700 ?
C40 H40B 0.9700 ?
C41 C42 1.477(7) ?
C41 H41A 0.9700 ?
C41 H41B 0.9700 ?
C42 H42A 0.9600 ?
C42 H42B 0.9600 ?
C42 H42C 0.9600 ?
C42' H42D 0.9600 ?
C42' H42E 0.9600 ?
C42' H42F 0.9600 ?
Hg1 S2 2.5262(15) ?
Hg1 S4 2.5316(13) ?
Hg1 S3 2.5378(13) ?
Hg1 S1 2.5561(12) ?
O7 H1O7 0.8499 ?
O7 H2O7 0.8501 ?

loop_
_geom_hbond_atom_site_label_D
_geom_hbond_atom_site_label_H
_geom_hbond_atom_site_label_A
_geom_hbond_distance_DH
_geom_hbond_distance_HA
_geom_hbond_distance_DA
_geom_hbond_angle_DHA
_geom_hbond_site_symmetry_A
C20 H20A S1 0.9700 2.8743 3.757(5) 151.61 1_555
C28 H28A O2 0.9700 2.5446 3.490(6) 164.91 2_757
C40 H40B O6 0.9700 2.5482 3.431(6) 151.34 1_655
